data_1575322
loop_
_publ_author_name
'Wang, Yue'
'Cheng, Puxin'
'Han, Wenqing'
'Guan, Junjie'
'Li, Quanwen'
'Wang, Zhihua'
'Wang, Peihan'
'Zheng, Yongshen'
'Xu, Jialiang'

_publ_section_title
;
 Regulation of metal valence states for enhancing second harmonic
 generation performance of chiral tin halides.
;
_journal_issue 21
_journal_name_full 'Materials horizons'
_journal_page_first 9106
_journal_page_last 9113
_journal_paper_doi 10.1039/d5mh01023c
_journal_volume 12
_journal_year 2025
_chemical_absolute_configuration ad
_chemical_formula_moiety 'Br3 Sn, Br, 2(C6 H14 N)'
_chemical_formula_sum 'C12 H28 Br4 N2 Sn'
_chemical_formula_weight 638.694
_chemical_name_systematic R2SnBr4
_space_group_crystal_system orthorhombic
_space_group_IT_number 19
_space_group_name_Hall 'P 2ac 2ab'
_space_group_name_H-M_alt 'P 21 21 21'
_symmetry_Int_Tables_number 19
_atom_sites_solution_primary dual
_audit_creation_date 2024-05-26
_audit_creation_method
;
Olex2 1.5-beta
(compiled 2021.06.29 svn.r12e2184c for OlexSys, GUI svn.r6374)
;
_audit_update_record
;
2025-06-02 deposited with the CCDC.	2025-08-01 downloaded from the CCDC.
;
_cell_angle_alpha 90
_cell_angle_beta 90
_cell_angle_gamma 90
_cell_formula_units_Z 4
_cell_length_a 6.3457(1)
_cell_length_b 12.0368(2)
_cell_length_c 25.9787(4)
_cell_measurement_reflns_used 8827
_cell_measurement_temperature 100.01(10)
_cell_measurement_theta_max 76.7280
_cell_measurement_theta_min 3.4110
_cell_volume 1984.30(5)
_computing_cell_refinement 'CrysAlisPro 1.171.42.101a (Rigaku OD, 2023)'
_computing_data_collection 'CrysAlisPro 1.171.42.101a (Rigaku OD, 2023)'
_computing_data_reduction 'CrysAlisPro 1.171.42.101a (Rigaku OD, 2023)'
_computing_molecular_graphics 'Olex2 1.5-beta (Dolomanov et al., 2009)'
_computing_publication_material 'Olex2 1.5-beta (Dolomanov et al., 2009)'
_computing_structure_refinement 'olex2.refine 1.5-beta (Bourhis et al., 2015)'
_computing_structure_solution 'SHELXT 2014/5 (Sheldrick, 2014)'
_diffrn_ambient_environment N~2~
_diffrn_ambient_temperature 100.01(10)
_diffrn_detector 'Hybrid Pixel Array Detector'
_diffrn_detector_area_resol_mean 10.0000
_diffrn_detector_type HyPix
_diffrn_measured_fraction_theta_full 1.0000
_diffrn_measured_fraction_theta_max 0.9744
_diffrn_measurement_details
;
List of Runs (angles in degrees, time in seconds):

  # Type    Start    End  Width  t~exp~   \w     \q     \k     \f   Frames
#--------------------------------------------------------------------------
  1  \w    -62.00 -35.00   0.50    0.05    -- -104.50  61.00-180.00   54
  2  \w    -66.00 -40.00   0.50    0.05    -- -104.50  61.00 -30.00   52
  3  \w    -80.00 -42.00   0.50    0.05    -- -104.50  69.00  19.00   76
  4  \w     -9.00  28.00   0.50    0.05    --  -47.91  19.00-180.00   74
  5  \w    -23.00  25.00   0.50    0.05    --  -47.91  19.00   0.00   96
  6  \w    -65.00 -34.00   0.50    0.05    -- -104.50  61.00  60.00   62
  7  \w    -64.00 -39.00   0.50    0.05    -- -104.50  61.00  30.00   50
  8  \w   -173.00-118.00   0.50    0.05    -- -104.50 -15.00 -60.00  110
  9  \w   -174.00-130.00   0.50    0.05    -- -104.50 -30.00   0.00   88
 10  \w   -121.00 -96.00   0.50    0.05    -- -104.50 -30.00   0.00   50
 11  \w   -117.00 -90.00   0.50    0.05    -- -104.50 -53.00  42.00   54
 12  \w    -23.00   6.00   0.50    0.05    --   47.91 -19.00-120.00   58
 13  \w     34.00  62.00   0.50    0.05    --  106.52 -53.00  42.00   56
 14  \w     36.00  87.00   0.50    0.05    --  106.52 -77.00 -30.00  102
 15  \w     36.00  74.00   0.50    0.05    --  106.52 -69.00-113.00   76
 16  \w     35.00  66.00   0.50    0.05    --  106.52 -61.00-180.00   62
 17  \w     35.00 120.00   0.50    0.05    --   47.91  53.00-172.00  170
 18  \w     97.00 165.00   0.50    0.05    --  106.52  30.00 150.00  136
 19  \w     55.00  83.00   0.50    0.05    --  106.52-116.00 171.00   56
 20  \w     81.00 111.00   0.50    0.05    --  106.52-125.00  90.00   60
 21  \w     38.00  68.00   0.50    0.05    --  106.52-125.00  90.00   60
;
_diffrn_measurement_device 'four-circle diffractometer'
_diffrn_measurement_device_type 'XtaLAB Synergy R, HyPix'
_diffrn_measurement_method '\w scans'
_diffrn_orient_matrix_type 'CrysAlisPro convention (1999,Acta A55,543-557)'
_diffrn_orient_matrix_UB_11 0.0665053000
_diffrn_orient_matrix_UB_12 0.0682657000
_diffrn_orient_matrix_UB_13 0.0474495000
_diffrn_orient_matrix_UB_21 -0.1415506000
_diffrn_orient_matrix_UB_22 -0.0729265000
_diffrn_orient_matrix_UB_23 0.0343985000
_diffrn_orient_matrix_UB_31 0.1856595000
_diffrn_orient_matrix_UB_32 -0.0799910000
_diffrn_orient_matrix_UB_33 0.0091239000
_diffrn_radiation_monochromator mirror
_diffrn_radiation_probe x-ray
_diffrn_radiation_type 'Cu K\a'
_diffrn_radiation_wavelength 1.54184
_diffrn_reflns_av_R_equivalents 0.0288
_diffrn_reflns_av_unetI/netI 0.0307
_diffrn_reflns_Laue_measured_fraction_full 1.0000
_diffrn_reflns_Laue_measured_fraction_max 0.9744
_diffrn_reflns_limit_h_max 7
_diffrn_reflns_limit_h_min -6
_diffrn_reflns_limit_k_max 14
_diffrn_reflns_limit_k_min -15
_diffrn_reflns_limit_l_max 32
_diffrn_reflns_limit_l_min -32
_diffrn_reflns_number 11071
_diffrn_reflns_point_group_measured_fraction_full 0.9994
_diffrn_reflns_point_group_measured_fraction_max 0.9559
_diffrn_reflns_theta_full 67.6840
_diffrn_reflns_theta_max 76.92
_diffrn_reflns_theta_min 3.40
_diffrn_source 'Rotating-anode X-ray tube'
_diffrn_source_type 'PhotonJet R (Cu) X-ray Source'
_exptl_absorpt_coefficient_mu 19.604
_exptl_absorpt_correction_T_max 1.00000
_exptl_absorpt_correction_T_min 0.62026
_exptl_absorpt_correction_type multi-scan
_exptl_absorpt_process_details
;
CrysAlisPro 1.171.42.101a (Rigaku Oxford Diffraction, 2023)
Empirical absorption correction using spherical harmonics,
implemented in SCALE3 ABSPACK scaling algorithm.
;
_exptl_crystal_colour 'clear yellowish yellow'
_exptl_crystal_colour_lustre clear
_exptl_crystal_colour_modifier yellowish
_exptl_crystal_colour_primary yellow
_exptl_crystal_density_diffrn 2.138
_exptl_crystal_description plate
_exptl_crystal_F_000 1208.161
_exptl_crystal_size_max 0.25
_exptl_crystal_size_mid 0.1
_exptl_crystal_size_min 0.05
_refine_diff_density_max 0.3706
_refine_diff_density_min -0.4705
_refine_diff_density_rms 0.0954
_refine_ls_abs_structure_details 'Hooft, R.W.W., Straver, L.H., Spek, A.L. (2010). J. Appl. Cryst., 43, 665-668.'
_refine_ls_abs_structure_Flack -0.016(3)
_refine_ls_d_res_high 0.7914
_refine_ls_d_res_low 12.9894
_refine_ls_goodness_of_fit_ref 1.0232
_refine_ls_hydrogen_treatment constr
_refine_ls_matrix_type full
_refine_ls_number_constraints 42
_refine_ls_number_parameters 174
_refine_ls_number_reflns 3989
_refine_ls_number_restraints 0
_refine_ls_restrained_S_all 1.0232
_refine_ls_R_factor_all 0.0191
_refine_ls_R_factor_gt 0.0185
_refine_ls_shift/su_max -0.0002
_refine_ls_shift/su_mean 0.0000
_refine_ls_structure_factor_coef Fsqd
_refine_ls_weighting_details 'w=1/[\s^2^(Fo^2^)+(0.0153P)^2^+1.5631P] where P=(Fo^2^+2Fc^2^)/3'
_refine_ls_weighting_scheme calc
_refine_ls_wR_factor_gt 0.0436
_refine_ls_wR_factor_ref 0.0438
_reflns_Friedel_coverage 0.930
_reflns_limit_h_max 7
_reflns_limit_h_min -7
_reflns_limit_k_max 15
_reflns_limit_k_min -15
_reflns_limit_l_max 32
_reflns_limit_l_min -32
_reflns_number_gt 3894
_reflns_number_total 3989
_reflns_threshold_expression I>=2u(I)
_cod_data_source_file d5mh01023c2.cif
_cod_data_source_block R-2Sn
_cod_depositor_comments 'Adding full bibliography for 1575317--1575322.cif.'
_cod_original_cell_volume 1984.30(6)
_cod_original_sg_symbol_Hall ' P 2ac 2ab'
_cod_database_code 1575322
_reflns_odcompleteness_completeness 99.95
_reflns_odcompleteness_iscentric 1
_reflns_odcompleteness_theta 66.97
_olex2_refinement_description
;
1. Fixed Uiso
 At 1.2 times of:
  All C(H) groups, All C(H,H) groups, All N(H,H) groups
 At 1.5 times of:
  All C(H,H,H) groups
2.a Ternary CH refined with riding coordinates:
 C008(H008), C00H(H00z)
2.b Secondary CH2 refined with riding coordinates:
 C009(H00c,H00d), C00A(H00p,H00q), C00B(H00r,H00s), C00C(H00e,H00f), C00D(H00t,
 H00u), C00F(H00g,H00h), C00G(H00y,H), C00I(H00i,H00j), N006(H00a,H00b),
 N007(H00n,H00o)
2.c Idealised Me refined as rotating group:
 C00E(H00v,H00w,H00x), C00J(H00k,H00l,H00m)
;
_olex2_submission_special_instructions 'No special instructions were received'
_oxdiff_exptl_absorpt_empirical_details
;
Empirical correction (ABSPACK) includes:
- Absorption correction using spherical harmonics
- Frame scaling
;
_oxdiff_exptl_absorpt_empirical_full_max 1.341
_oxdiff_exptl_absorpt_empirical_full_min 0.806

loop_
_space_group_symop_id
_space_group_symop_operation_xyz
1 x,y,z
2 x+1/2,-y+1/2,-z
3 -x,y+1/2,-z+1/2
4 -x+1/2,-y,z+1/2

loop_
_atom_site_label
_atom_site_type_symbol
_atom_site_fract_x
_atom_site_fract_y
_atom_site_fract_z
_atom_site_U_iso_or_equiv
_atom_site_adp_type
_atom_site_occupancy
_atom_site_refinement_flags_posn
Sn01 Sn 0.08979(3) 0.679734(17) 0.759736(8) 0.01246(5) Uani 1.000000 .
Br02 Br 0.10038(6) 0.45438(2) 0.756108(13) 0.01502(8) Uani 1.000000 .
Br03 Br 0.16666(5) 0.67508(3) 0.637041(13) 0.01618(8) Uani 1.000000 .
Br04 Br 0.10737(5) 0.67366(3) 0.865192(13) 0.01667(8) Uani 1.000000 .
Br05 Br 0.51450(5) 0.70335(3) 0.757440(14) 0.01853(8) Uani 1.000000 .
N006 N 0.4582(5) 0.4536(2) 0.65805(11) 0.0163(6) Uani 1.000000 .
N007 N 0.5171(5) 0.8814(2) 0.65314(11) 0.0164(6) Uani 1.000000 .
C008 C 0.3841(6) 0.3979(3) 0.56753(13) 0.0155(7) Uani 1.000000 .
C009 C 0.6823(6) 0.4819(3) 0.64567(14) 0.0189(7) Uani 1.000000 .
C00A C 0.3086(7) 0.9737(3) 0.58545(14) 0.0203(8) Uani 1.000000 .
C00B C 0.6958(6) 0.8625(3) 0.61681(13) 0.0147(7) Uani 1.000000 .
C00C C 0.6118(6) 0.4252(3) 0.55426(13) 0.0190(7) Uani 1.000000 .
C00D C 0.3896(6) 0.9824(3) 0.64013(14) 0.0183(7) Uani 1.000000 .
C00E C 0.7996(6) 0.8324(3) 0.52522(14) 0.0222(8) Uani 1.000000 .
C00F C 0.3688(5) 0.3649(3) 0.62397(13) 0.0154(7) Uani 1.000000 .
C00G C 0.4883(6) 0.9556(3) 0.54752(13) 0.0194(7) Uani 1.000000 .
C00H C 0.6146(6) 0.8514(3) 0.56169(13) 0.0146(7) Uani 1.000000 .
C00I C 0.6989(7) 0.5155(3) 0.58932(14) 0.0217(8) Uani 1.000000 .
C00J C 0.2973(6) 0.3047(3) 0.53409(15) 0.0224(8) Uani 1.000000 .
H008 H 0.2964(6) 0.4659(3) 0.56190(13) 0.0186(8) Uiso 1.000000 R
H00c H 0.7303(6) 0.5438(3) 0.66786(14) 0.0226(9) Uiso 1.000000 R
H00d H 0.7736(6) 0.4168(3) 0.65236(14) 0.0226(9) Uiso 1.000000 R
H00p H 0.2081(7) 0.9110(3) 0.58300(14) 0.0243(9) Uiso 1.000000 R
H00q H 0.2323(7) 1.0427(3) 0.57637(14) 0.0243(9) Uiso 1.000000 R
H00r H 0.7956(6) 0.9256(3) 0.61892(13) 0.0177(8) Uiso 1.000000 R
H00s H 0.7722(6) 0.7941(3) 0.62668(13) 0.0177(8) Uiso 1.000000 R
H00e H 0.6989(6) 0.3574(3) 0.55771(13) 0.0227(9) Uiso 1.000000 R
H00f H 0.6200(6) 0.4504(3) 0.51803(13) 0.0227(9) Uiso 1.000000 R
H00t H 0.2694(6) 0.9889(3) 0.66423(14) 0.0220(9) Uiso 1.000000 R
H00u H 0.4780(6) 1.0497(3) 0.64371(14) 0.0220(9) Uiso 1.000000 R
H00v H 0.895(2) 0.8962(12) 0.5268(9) 0.0333(11) Uiso 1.000000 GR
H00w H 0.876(3) 0.7650(14) 0.5355(7) 0.0333(11) Uiso 1.000000 GR
H00x H 0.7469(7) 0.824(2) 0.4900(2) 0.0333(11) Uiso 1.000000 GR
H00g H 0.4466(5) 0.2947(3) 0.62957(13) 0.0185(9) Uiso 1.000000 R
H00h H 0.2193(5) 0.3521(3) 0.63310(13) 0.0185(9) Uiso 1.000000 R
H00y H 0.4304(6) 0.9474(3) 0.51234(13) 0.0233(9) Uiso 1.000000 R
H H 0.5826(6) 1.0211(3) 0.54779(13) 0.0233(9) Uiso 1.000000 R
H00z H 0.5189(6) 0.7855(3) 0.55986(13) 0.0175(8) Uiso 1.000000 R
H00i H 0.6196(7) 0.5852(3) 0.58369(14) 0.0261(9) Uiso 1.000000 R
H00j H 0.8484(7) 0.5295(3) 0.58058(14) 0.0261(9) Uiso 1.000000 R
H00k H 0.297(4) 0.3282(9) 0.49798(19) 0.0335(12) Uiso 1.000000 GR
H00l H 0.386(3) 0.2385(8) 0.5379(9) 0.0335(12) Uiso 1.000000 GR
H00m H 0.1530(17) 0.2872(16) 0.5448(7) 0.0335(12) Uiso 1.000000 GR
H00a H 0.4505(5) 0.4303(2) 0.69172(11) 0.0196(7) Uiso 1.000000 R
H00b H 0.3772(5) 0.5167(2) 0.65496(11) 0.0196(7) Uiso 1.000000 R
H00n H 0.4304(5) 0.8201(2) 0.65275(11) 0.0196(7) Uiso 1.000000 R
H00o H 0.5697(5) 0.8888(2) 0.68596(11) 0.0196(7) Uiso 1.000000 R

loop_
_atom_site_aniso_label
_atom_site_aniso_U_11
_atom_site_aniso_U_22
_atom_site_aniso_U_33
_atom_site_aniso_U_12
_atom_site_aniso_U_13
_atom_site_aniso_U_23
Sn01 0.01361(10) 0.00927(9) 0.01449(10) 0.00052(9) 0.00053(8) 0.00028(8)
Br02 0.02100(17) 0.00997(14) 0.01409(15) 0.00009(12) -0.00000(14) 0.00006(12)
Br03 0.01629(16) 0.01442(16) 0.01783(16) -0.00035(14) -0.00226(13) 0.00020(15)
Br04 0.01962(16) 0.01496(16) 0.01544(15) -0.00007(15) 0.00356(13) -0.00146(14)
Br05 0.01510(16) 0.02605(18) 0.01445(16) -0.00484(13) -0.00070(14) 0.00382(13)
N006 0.0169(15) 0.0183(14) 0.0138(13) -0.0000(12) 0.0003(11) 0.0005(11)
N007 0.0199(15) 0.0199(14) 0.0093(13) -0.0037(13) -0.0002(12) -0.0004(11)
C008 0.0166(18) 0.0160(16) 0.0140(16) 0.0028(14) -0.0003(14) 0.0016(13)
C009 0.0164(17) 0.0205(18) 0.0197(18) 0.0002(15) -0.0040(14) -0.0038(14)
C00A 0.0213(18) 0.0191(18) 0.0204(18) 0.0068(16) 0.0031(15) 0.0012(14)
C00B 0.0137(16) 0.0165(16) 0.0140(16) 0.0028(13) -0.0007(14) -0.0024(13)
C00C 0.0211(19) 0.0222(18) 0.0135(16) -0.0004(16) 0.0043(13) -0.0020(14)
C00D 0.0177(17) 0.0180(17) 0.0191(17) 0.0018(14) 0.0043(15) -0.0060(14)
C00E 0.0195(18) 0.028(2) 0.0194(17) 0.0039(18) 0.0003(14) -0.0049(16)
C00F 0.0150(18) 0.0177(17) 0.0135(16) -0.0044(13) 0.0006(13) -0.0005(13)
C00G 0.0218(18) 0.0220(18) 0.0143(16) 0.0029(15) -0.0006(14) 0.0064(13)
C00H 0.0129(16) 0.0171(16) 0.0137(15) 0.0011(13) -0.0021(13) -0.0025(12)
C00I 0.0200(19) 0.025(2) 0.0201(18) -0.0067(17) 0.0015(15) -0.0019(15)
C00J 0.0216(19) 0.0241(19) 0.0213(18) -0.0067(17) 0.0025(15) -0.0025(15)

loop_
_atom_type_symbol
_atom_type_scat_dispersion_real
_atom_type_scat_dispersion_imag
_atom_type_scat_Cromer_Mann_a1
_atom_type_scat_Cromer_Mann_a2
_atom_type_scat_Cromer_Mann_a3
_atom_type_scat_Cromer_Mann_a4
_atom_type_scat_Cromer_Mann_b1
_atom_type_scat_Cromer_Mann_b2
_atom_type_scat_Cromer_Mann_b3
_atom_type_scat_Cromer_Mann_b4
_atom_type_scat_Cromer_Mann_c
_atom_type_scat_source
_atom_type_scat_dispersion_source
Br -0.67402 1.33011 17.17890 5.23580 5.63770 3.98510 2.17230 16.57960 0.26090 41.43280 2.95570 'International Tables Volume C Table 6.1.1.4 (pp. 500-502)' 'Henke, Gullikson and Davis, At. Data and Nucl. Data Tables, 1993, 54, 2'
C 0.01920 0.00962 2.31000 1.02000 1.58860 0.86500 20.84390 10.20750 0.56870 51.65120 0.21560 'International Tables Volume C Table 6.1.1.4 (pp. 500-502)' 'Henke, Gullikson and Davis, At. Data and Nucl. Data Tables, 1993, 54, 2'
H 0.00000 0.00000 0.49300 0.32291 0.14019 0.04081 10.51090 26.12570 3.14236 57.79970 0.00304 'International Tables Volume C Table 6.1.1.4 (pp. 500-502)' 'Henke, Gullikson and Davis, At. Data and Nucl. Data Tables, 1993, 54, 2'
N 0.03256 0.01839 12.21260 3.13220 2.01250 1.16630 0.00570 9.89330 28.99750 0.58260 -11.52900 'International Tables Volume C Table 6.1.1.4 (pp. 500-502)' 'Henke, Gullikson and Davis, At. Data and Nucl. Data Tables, 1993, 54, 2'
Sn 0.08661 5.52753 19.18890 19.10050 4.45850 2.46630 5.83030 0.50310 26.89090 83.95710 4.78210 'International Tables Volume C Table 6.1.1.4 (pp. 500-502)' 'Henke, Gullikson and Davis, At. Data and Nucl. Data Tables, 1993, 54, 2'

loop_
_geom_angle_atom_site_label_1
_geom_angle_atom_site_label_2
_geom_angle_atom_site_label_3
_geom_angle
_geom_angle_site_symmetry_1
_geom_angle_site_symmetry_3
_geom_angle_publ_flag
Br04 Sn01 Br02 90.403(12) . . ?
Br05 Sn01 Br02 94.554(12) . . ?
Br05 Sn01 Br04 89.103(12) . . ?
C00F N006 C009 113.3(3) . . ?
H00a N006 C009 108.93(18) . . ?
H00a N006 C00F 108.93(17) . . ?
H00b N006 C009 108.93(19) . . ?
H00b N006 C00F 108.93(18) . . ?
H00b N006 H00a 107.7 . . ?
C00D N007 C00B 113.0(3) . . ?
H00n N007 C00B 108.99(18) . . ?
H00n N007 C00D 108.99(18) . . ?
H00o N007 C00B 108.99(18) . . ?
H00o N007 C00D 108.99(18) . . ?
H00o N007 H00n 107.8 . . ?
C00F C008 C00C 109.6(3) . . ?
C00J C008 C00C 111.9(3) . . ?
C00J C008 C00F 109.5(3) . . ?
H008 C008 C00C 108.58(19) . . ?
H008 C008 C00F 108.58(19) . . ?
H008 C008 C00J 108.6(2) . . ?
C00I C009 N006 109.4(3) . . ?
H00c C009 N006 109.79(19) . . ?
H00c C009 C00I 109.8(2) . . ?
H00d C009 N006 109.79(19) . . ?
H00d C009 C00I 109.8(2) . . ?
H00d C009 H00c 108.2 . . ?
C00G C00A C00D 111.3(3) . . ?
H00p C00A C00D 109.4(2) . . ?
H00p C00A C00G 109.4(2) . . ?
H00q C00A C00D 109.38(19) . . ?
H00q C00A C00G 109.38(19) . . ?
H00q C00A H00p 108.0 . . ?
C00H C00B N007 110.5(3) . . ?
H00r C00B N007 109.55(18) . . ?
H00r C00B C00H 109.55(19) . . ?
H00s C00B N007 109.55(18) . . ?
H00s C00B C00H 109.55(18) . . ?
H00s C00B H00r 108.1 . . ?
C00I C00C C008 111.3(3) . . ?
H00e C00C C008 109.36(19) . . ?
H00e C00C C00I 109.4(2) . . ?
H00f C00C C008 109.36(18) . . ?
H00f C00C C00I 109.36(19) . . ?
H00f C00C H00e 108.0 . . ?
C00A C00D N007 109.8(3) . . ?
H00t C00D N007 109.71(18) . . ?
H00t C00D C00A 109.7(2) . . ?
H00u C00D N007 109.71(18) . . ?
H00u C00D C00A 109.7(2) . . ?
H00u C00D H00t 108.2 . . ?
H00v C00E C00H 109.5 . . ?
H00w C00E C00H 109.5 . . ?
H00w C00E H00v 109.5 . . ?
H00x C00E C00H 109.5 . . ?
H00x C00E H00v 109.5 . . ?
H00x C00E H00w 109.5 . . ?
C008 C00F N006 111.0(3) . . ?
H00g C00F N006 109.43(18) . . ?
H00g C00F C008 109.43(19) . . ?
H00h C00F N006 109.43(17) . . ?
H00h C00F C008 109.43(19) . . ?
H00h C00F H00g 108.0 . . ?
C00H C00G C00A 110.7(3) . . ?
H00y C00G C00A 109.5(2) . . ?
H00y C00G C00H 109.51(19) . . ?
H C00G C00A 109.5(2) . . ?
H C00G C00H 109.5(2) . . ?
H C00G H00y 108.1 . . ?
C00E C00H C00B 109.6(3) . . ?
C00G C00H C00B 109.2(3) . . ?
C00G C00H C00E 112.1(3) . . ?
H00z C00H C00B 108.61(19) . . ?
H00z C00H C00E 108.6(2) . . ?
H00z C00H C00G 108.6(2) . . ?
C00C C00I C009 111.1(3) . . ?
H00i C00I C009 109.4(2) . . ?
H00i C00I C00C 109.4(2) . . ?
H00j C00I C009 109.4(2) . . ?
H00j C00I C00C 109.4(2) . . ?
H00j C00I H00i 108.0 . . ?
H00k C00J C008 109.5 . . ?
H00l C00J C008 109.5 . . ?
H00l C00J H00k 109.5 . . ?
H00m C00J C008 109.5 . . ?
H00m C00J H00k 109.5 . . ?
H00m C00J H00l 109.5 . . ?

loop_
_geom_bond_atom_site_label_1
_geom_bond_atom_site_label_2
_geom_bond_distance
_geom_bond_site_symmetry_2
_geom_bond_publ_flag
Sn01 Br02 2.7150(4) . ?
Sn01 Br04 2.7428(4) . ?
Sn01 Br05 2.7107(4) . ?
N006 C009 1.497(5) . ?
N006 C00F 1.499(4) . ?
N006 H00a 0.9200 . ?
N006 H00b 0.9200 . ?
N007 C00B 1.492(5) . ?
N007 C00D 1.499(5) . ?
N007 H00n 0.9200 . ?
N007 H00o 0.9200 . ?
C008 C00C 1.521(5) . ?
C008 C00F 1.522(5) . ?
C008 C00J 1.522(5) . ?
C008 H008 1.0000 . ?
C009 C00I 1.522(5) . ?
C009 H00c 0.9900 . ?
C009 H00d 0.9900 . ?
C00A C00D 1.514(5) . ?
C00A C00G 1.523(5) . ?
C00A H00p 0.9900 . ?
C00A H00q 0.9900 . ?
C00B C00H 1.528(5) . ?
C00B H00r 0.9900 . ?
C00B H00s 0.9900 . ?
C00C C00I 1.522(5) . ?
C00C H00e 0.9900 . ?
C00C H00f 0.9900 . ?
C00D H00t 0.9900 . ?
C00D H00u 0.9900 . ?
C00E C00H 1.526(5) . ?
C00E H00v 0.9800 . ?
C00E H00w 0.9800 . ?
C00E H00x 0.9800 . ?
C00F H00g 0.9900 . ?
C00F H00h 0.9900 . ?
C00G C00H 1.534(5) . ?
C00G H00y 0.9900 . ?
C00G H 0.9900 . ?
C00H H00z 1.0000 . ?
C00I H00i 0.9900 . ?
C00I H00j 0.9900 . ?
C00J H00k 0.9800 . ?
C00J H00l 0.9800 . ?
C00J H00m 0.9800 . ?
